data_4062115
_journal_name_full Organometallics
_journal_year 2003
_chemical_formula_moiety 'C52 H44 Al2 B F15 N2 O2'
_chemical_formula_sum 'C52 H44 Al2 B F15 N2 O2'
_chemical_formula_weight 1078.69
_space_group_IT_number 2
_space_group_name_Hall '-P 1'
_space_group_name_H-M_alt 'P -1'
_symmetry_cell_setting triclinic
_symmetry_space_group_name_Hall '-P 1'
_symmetry_space_group_name_H-M 'P -1'
_cell_angle_alpha 114.004(5)
_cell_angle_beta 91.562(5)
_cell_angle_gamma 93.640(5)
_cell_formula_units_Z 2
_cell_length_a 10.1644(2)
_cell_length_b 16.1355(2)
_cell_length_c 16.6117(3)
_cell_measurement_temperature 173
_cell_volume 2479.59(12)
_diffrn_ambient_temperature 173
_exptl_crystal_density_diffrn 1.44
_cod_database_code 4062115

loop_
_symmetry_equiv_pos_as_xyz
x,y,z
-x,-y,-z

loop_
_atom_site_label
_atom_site_fract_x
_atom_site_fract_y
_atom_site_fract_z
_atom_site_U_iso_or_equiv
_atom_site_adp_type
_atom_site_calc_flag
_atom_site_calc_attached_atom
_atom_site_type_symbol
AL1 0.65078(6) 0.02271(4) 0.28483(3) 0.0266(2) Uani ? ? Al
C1 0.7918(2) 0.0257(1) 0.3661(1) 0.041(1) Uani ? ? C
N1 0.6163(2) 0.1461(1) 0.2965(1) 0.0307(7) Uani ? ? N
C2 0.6851(3) 0.1730(1) 0.2314(1) 0.056(1) Uani ? ? C
C3 0.6634(2) 0.2128(1) 0.3874(1) 0.038(1) Uani ? ? C
C4 0.4701(2) 0.1517(1) 0.2845(1) 0.0353(9) Uani ? ? C
C5 0.3878(2) 0.1221(1) 0.3435(1) 0.0319(9) Uani ? ? C
C6 0.3999(2) 0.0360(1) 0.3430(1) 0.0280(8) Uani ? ? C
C7 0.3165(2) 0.0027(1) 0.3911(1) 0.0295(9) Uani ? ? C
C8 0.2204(2) 0.0577(1) 0.4383(1) 0.036(1) Uani ? ? C
C9 0.2096(2) 0.1431(2) 0.4408(1) 0.040(1) Uani ? ? C
C10 0.2938(2) 0.1759(1) 0.3944(1) 0.037(1) Uani ? ? C
O1 0.4920(1) -0.01692(8) 0.29338(8) 0.0334(6) Uani ? ? O
C11 0.3319(2) -0.0892(1) 0.3896(1) 0.0304(9) Uani ? ? C
C12 0.4540(2) -0.1137(1) 0.4087(1) 0.0329(9) Uani ? ? C
C13 0.4697(3) -0.2001(1) 0.4043(1) 0.042(1) Uani ? ? C
C14 0.3609(3) -0.2635(1) 0.3807(1) 0.051(1) Uani ? ? C
C15 0.2409(3) -0.2407(2) 0.3624(1) 0.057(1) Uani ? ? C
C16 0.2246(2) -0.1546(2) 0.3674(1) 0.046(1) Uani ? ? C
C17 0.3902(2) -0.2380(1) 0.1470(1) 0.048(1) Uani ? ? C
N2 0.5255(2) -0.2317(1) 0.1164(1) 0.0331(8) Uani ? ? N
C18 0.5466(3) -0.3199(1) 0.0414(1) 0.041(1) Uani ? ? C
AL2 0.55269(7) -0.12779(4) 0.07890(4) 0.0312(3) Uani ? ? Al
C19 0.6360(3) -0.1718(1) -0.0336(1) 0.044(1) Uani ? ? C
C20 0.3916(3) -0.0686(2) 0.0834(2) 0.050(1) Uani ? ? C
O2 0.6777(1) -0.05738(8) 0.17094(7) 0.0253(6) Uani ? ? O
C21 0.6213(2) -0.2178(1) 0.1915(1) 0.0326(9) Uani ? ? C
C22 0.7607(2) -0.1909(1) 0.1763(1) 0.0299(9) Uani ? ? C
C23 0.7877(2) -0.1093(1) 0.1668(1) 0.0259(8) Uani ? ? C
C24 0.9139(2) -0.0773(1) 0.1586(1) 0.0296(9) Uani ? ? C
C25 1.0156(2) -0.1306(1) 0.1605(1) 0.040(1) Uani ? ? C
C26 0.9913(2) -0.2117(1) 0.1691(1) 0.044(1) Uani ? ? C
C27 0.8655(2) -0.2420(1) 0.1764(1) 0.040(1) Uani ? ? C
C28 0.9444(2) 0.0110(1) 0.1516(1) 0.0302(9) Uani ? ? C
C29 1.0366(2) 0.0751(1) 0.2120(1) 0.043(1) Uani ? ? C
C30 1.0705(3) 0.1573(2) 0.2057(2) 0.051(1) Uani ? ? C
C31 1.0148(2) 0.1750(1) 0.1384(1) 0.047(1) Uani ? ? C
C32 0.9243(2) 0.1114(1) 0.0774(1) 0.044(1) Uani ? ? C
C33 0.8889(2) 0.0302(1) 0.0842(1) 0.035(1) Uani ? ? C
B 0.7411(2) 0.5161(1) 0.3102(1) 0.031(1) Uani ? ? B
C34 0.7416(2) 0.6257(1) 0.3663(1) 0.040(1) Uani ? ? C
C35 0.5886(2) 0.4774(1) 0.2684(1) 0.0299(9) Uani ? ? C
C36 0.5315(2) 0.5070(1) 0.2089(1) 0.0371(9) Uani ? ? C
C37 0.4071(2) 0.4791(1) 0.1685(1) 0.041(1) Uani ? ? C
C38 0.3294(2) 0.4173(1) 0.1872(2) 0.039(1) Uani ? ? C
C39 0.3783(2) 0.3854(1) 0.2458(1) 0.035(1) Uani ? ? C
C40 0.5031(2) 0.4157(1) 0.2845(1) 0.0323(9) Uani ? ? C
F1 0.6028(1) 0.56639(8) 0.18423(8) 0.0537(6) Uani ? ? F
F2 0.3631(1) 0.50935(9) 0.10890(9) 0.0631(7) Uani ? ? F
F3 0.2079(1) 0.38689(9) 0.1477(1) 0.0601(8) Uani ? ? F
F4 0.3035(1) 0.32492(8) 0.26534(9) 0.0541(7) Uani ? ? F
F5 0.5430(1) 0.37678(7) 0.33909(7) 0.0451(6) Uani ? ? F
C41 0.7955(2) 0.4710(1) 0.3775(1) 0.0274(9) Uani ? ? C
C42 0.7387(2) 0.4901(1) 0.4578(1) 0.035(1) Uani ? ? C
C43 0.7791(2) 0.4588(1) 0.5196(1) 0.040(1) Uani ? ? C
C44 0.8840(2) 0.4047(1) 0.5033(1) 0.040(1) Uani ? ? C
C45 0.9448(2) 0.3832(1) 0.4258(1) 0.0358(9) Uani ? ? C
C46 0.9007(2) 0.4159(1) 0.3658(1) 0.0320(9) Uani ? ? C
F6 0.6351(1) 0.54112(9) 0.47876(8) 0.0534(7) Uani ? ? F
F7 0.7174(2) 0.4789(1) 0.59491(8) 0.0645(8) Uani ? ? F
F8 0.9242(2) 0.37290(9) 0.56214(8) 0.0621(7) Uani ? ? F
F9 1.0455(1) 0.33052(8) 0.40896(8) 0.0572(7) Uani ? ? F
F10 0.9694(1) 0.39108(8) 0.29226(7) 0.0526(6) Uani ? ? F
C47 0.8335(2) 0.4881(1) 0.2228(1) 0.0299(8) Uani ? ? C
C48 0.9337(2) 0.5444(1) 0.2125(1) 0.0330(9) Uani ? ? C
C49 1.0093(2) 0.5211(1) 0.1402(1) 0.0384(9) Uani ? ? C
C50 0.9880(2) 0.4367(1) 0.0729(1) 0.0407(9) Uani ? ? C
C51 0.8901(2) 0.3774(1) 0.0791(1) 0.035(1) Uani ? ? C
C52 0.8175(2) 0.4030(1) 0.1521(1) 0.0331(9) Uani ? ? C
F11 0.9650(1) 0.62934(8) 0.27601(8) 0.0407(6) Uani ? ? F
F12 1.1062(1) 0.58011(8) 0.13634(8) 0.0550(7) Uani ? ? F
F13 1.0631(1) 0.41123(9) 0.00231(7) 0.0553(7) Uani ? ? F
F14 0.8687(1) 0.29189(9) 0.01411(8) 0.0471(7) Uani ? ? F
F15 0.7272(1) 0.33824(7) 0.15449(8) 0.0416(6) Uani ? ? F
H1 0.8719 0.0492 0.3521 0.0551 Uiso calc C1 H
H2 0.7718 0.0636 0.4246 0.0551 Uiso calc C1 H
H3 0.8012 -0.0342 0.3616 0.0551 Uiso calc C1 H
H4 0.7775 0.1698 0.2381 0.0672 Uiso calc C2 H
H5 0.6538 0.1328 0.1732 0.0672 Uiso calc C2 H
H6 0.6677 0.2335 0.2414 0.0672 Uiso calc C2 H
H7 0.7555 0.2099 0.3958 0.0561 Uiso calc C3 H
H8 0.6466 0.2725 0.3943 0.0561 Uiso calc C3 H
H9 0.6179 0.1982 0.4298 0.0561 Uiso calc C3 H
H10 0.4424 0.1139 0.2249 0.0456 Uiso calc C4 H
H11 0.4552 0.2130 0.2966 0.0456 Uiso calc C4 H
H12 0.1609 0.0356 0.4696 0.0501 Uiso calc C8 H
H13 0.1443 0.1797 0.4744 0.0556 Uiso calc C9 H
H14 0.2873 0.2355 0.3973 0.0505 Uiso calc C10 H
H15 0.5282 -0.0701 0.4252 0.0431 Uiso calc C12 H
H16 0.5538 -0.2157 0.4172 0.0561 Uiso calc C13 H
H17 0.3706 -0.3230 0.3773 0.0728 Uiso calc C14 H
H18 0.1672 -0.2847 0.3460 0.0756 Uiso calc C15 H
H19 0.1394 -0.1395 0.3557 0.0601 Uiso calc C16 H
H20 0.3267 -0.2469 0.1006 0.0621 Uiso calc C17 H
H21 0.3807 -0.2879 0.1635 0.0621 Uiso calc C17 H
H22 0.3770 -0.1833 0.1964 0.0621 Uiso calc C17 H
H23 0.4861 -0.3294 -0.0068 0.0623 Uiso calc C18 H
H24 0.6344 -0.3180 0.0236 0.0623 Uiso calc C18 H
H25 0.5327 -0.3683 0.0596 0.0623 Uiso calc C18 H
H26 0.5722 -0.2072 -0.0796 0.0610 Uiso calc C19 H
H27 0.6713 -0.1214 -0.0441 0.0610 Uiso calc C19 H
H28 0.7050 -0.2082 -0.0318 0.0610 Uiso calc C19 H
H29 0.3319 -0.1066 0.0357 0.0679 Uiso calc C20 H
H30 0.3525 -0.0577 0.1377 0.0679 Uiso calc C20 H
H31 0.4113 -0.0123 0.0788 0.0679 Uiso calc C20 H
H32 0.6212 -0.2729 0.1994 0.0433 Uiso calc C21 H
H33 0.5936 -0.1711 0.2434 0.0433 Uiso calc C21 H
H34 1.1038 -0.1107 0.1558 0.0516 Uiso calc C25 H
H35 1.0627 -0.2466 0.1700 0.0568 Uiso calc C26 H
H36 0.8498 -0.2983 0.1815 0.0513 Uiso calc C27 H
H37 1.0766 0.0628 0.2579 0.0562 Uiso calc C29 H
H38 1.1322 0.2012 0.2479 0.0678 Uiso calc C30 H
H39 1.0385 0.2308 0.1339 0.0604 Uiso calc C31 H
H40 0.8863 0.1233 0.0307 0.0538 Uiso calc C32 H
H41 0.8260 -0.0130 0.0423 0.0467 Uiso calc C33 H
H42 0.8281 0.6501 0.3912 0.0544 Uiso calc C34 H
H43 0.7148 0.6531 0.3282 0.0544 Uiso calc C34 H
H44 0.6822 0.6380 0.4122 0.0544 Uiso calc C34 H

loop_
_atom_site_aniso_label
_atom_site_aniso_U_11
_atom_site_aniso_U_22
_atom_site_aniso_U_33
_atom_site_aniso_U_12
_atom_site_aniso_U_13
_atom_site_aniso_U_23
_atom_site_aniso_type_symbol
AL1 0.0328(3) 0.0219(2) 0.0262(2) 0.0025(2) 0.0055(2) 0.0099(2) Al
C1 0.051(1) 0.043(1) 0.0305(9) 0.006(1) -0.0001(9) 0.0126(7) C
N1 0.0376(9) 0.0223(7) 0.0346(7) 0.0003(7) 0.0081(7) 0.0117(5) N
C2 0.063(1) 0.0413(9) 0.067(1) 0.011(1) 0.031(1) 0.0354(7) C
C3 0.046(1) 0.025(1) 0.048(1) -0.0019(9) 0.000(1) 0.0041(8) C
C4 0.041(1) 0.0277(8) 0.0388(9) 0.0030(8) 0.0015(9) 0.0159(6) C
C5 0.031(1) 0.0312(9) 0.0335(8) 0.0028(8) -0.0004(8) 0.0122(6) C
C6 0.029(1) 0.0262(8) 0.0294(8) 0.0005(8) 0.0015(7) 0.0080(6) C
C7 0.027(1) 0.0346(9) 0.0277(8) -0.0031(8) -0.0016(7) 0.0106(6) C
C8 0.028(1) 0.049(1) 0.0358(9) 0.0010(9) 0.0051(8) 0.0143(8) C
C9 0.031(1) 0.050(1) 0.042(1) 0.0128(9) 0.0064(9) 0.0109(9) C
C10 0.039(1) 0.0331(9) 0.0411(9) 0.0105(9) -0.0017(9) 0.0106(7) C
O1 0.0374(7) 0.0244(6) 0.0410(6) 0.0045(6) 0.0141(5) 0.0146(4) O
C11 0.035(1) 0.0346(9) 0.0234(7) -0.0066(8) 0.0027(7) 0.0110(6) C
C12 0.038(1) 0.0302(9) 0.0313(8) -0.0022(8) 0.0041(8) 0.0129(6) C
C13 0.060(1) 0.0346(9) 0.0369(9) 0.003(1) 0.002(1) 0.0170(7) C
C14 0.092(2) 0.033(1) 0.044(1) -0.017(1) -0.006(1) 0.0199(7) C
C15 0.071(2) 0.052(1) 0.049(1) -0.038(1) -0.015(1) 0.0254(8) C
C16 0.041(1) 0.059(1) 0.0404(9) -0.019(1) -0.0070(9) 0.0260(7) C
C17 0.044(1) 0.047(1) 0.052(1) -0.012(1) 0.003(1) 0.0228(8) C
N2 0.0386(9) 0.0275(7) 0.0343(7) -0.0046(7) 0.0028(7) 0.0098(6) N
C18 0.073(2) 0.0252(9) 0.038(1) -0.005(1) 0.005(1) 0.0066(8) C
AL2 0.0357(3) 0.0271(3) 0.0315(2) -0.0019(2) -0.0034(2) 0.0121(2) Al
C19 0.069(2) 0.038(1) 0.0316(9) -0.006(1) -0.002(1) 0.0142(7) C
C20 0.045(1) 0.046(1) 0.062(1) 0.001(1) -0.014(1) 0.0189(9) C
O2 0.0284(7) 0.0209(5) 0.0274(5) 0.0034(5) 0.0032(5) 0.0102(4) O
C21 0.046(1) 0.0236(8) 0.0317(8) 0.0005(8) 0.0048(8) 0.0130(6) C
C22 0.039(1) 0.0252(8) 0.0270(7) 0.0044(8) 0.0026(8) 0.0116(6) C
C23 0.033(1) 0.0234(8) 0.0227(7) 0.0044(8) 0.0003(7) 0.0075(6) C
C24 0.031(1) 0.0307(8) 0.0275(7) 0.0024(8) 0.0034(7) 0.0110(6) C
C25 0.033(1) 0.045(1) 0.0424(9) 0.0111(9) 0.0062(9) 0.0172(8) C
C26 0.042(1) 0.042(1) 0.047(1) 0.0173(9) 0.0017(9) 0.0169(8) C
C27 0.049(1) 0.0315(9) 0.0423(9) 0.0112(9) 0.0053(9) 0.0180(7) C
C28 0.0278(9) 0.0314(9) 0.0314(8) -0.0002(8) 0.0072(7) 0.0112(6) C
C29 0.037(1) 0.046(1) 0.047(1) -0.009(1) -0.0061(9) 0.0225(8) C
C30 0.048(1) 0.047(1) 0.059(1) -0.019(1) -0.008(1) 0.0218(9) C
C31 0.045(1) 0.038(1) 0.059(1) -0.0057(9) 0.011(1) 0.0246(8) C
C32 0.044(1) 0.043(1) 0.0445(9) 0.0032(9) 0.0088(9) 0.0255(7) C
C33 0.036(1) 0.0346(9) 0.0354(9) -0.0037(9) 0.0025(8) 0.0136(7) C
B 0.032(1) 0.0247(9) 0.0357(9) 0.0016(9) 0.0032(9) 0.0132(7) B
C34 0.045(1) 0.0281(9) 0.049(1) 0.0031(9) 0.009(1) 0.0118(8) C
C35 0.035(1) 0.0215(8) 0.0358(8) 0.0054(8) 0.0041(8) 0.0103(6) C
C36 0.038(1) 0.0308(8) 0.0432(9) 0.0077(8) 0.0067(8) 0.0186(7) C
C37 0.040(1) 0.0396(9) 0.0431(9) 0.0134(9) -0.0013(9) 0.0186(7) C
C38 0.029(1) 0.038(1) 0.056(1) 0.0051(9) -0.0054(9) 0.0134(8) C
C39 0.030(1) 0.0284(9) 0.052(1) 0.0005(8) 0.0039(9) 0.0149(7) C
C40 0.036(1) 0.0240(8) 0.0389(9) 0.0053(8) 0.0011(8) 0.0127(6) C
F1 0.0472(8) 0.0513(5) 0.0638(6) 0.0021(5) -0.0003(6) 0.0408(4) F
F2 0.0523(8) 0.0694(7) 0.0690(6) 0.0122(6) -0.0097(6) 0.0422(5) F
F3 0.0397(8) 0.0619(7) 0.0883(8) -0.0025(6) -0.0221(7) 0.0326(6) F
F4 0.0395(7) 0.0449(6) 0.0891(8) -0.0100(6) -0.0058(7) 0.0358(5) F
F5 0.0424(7) 0.0375(5) 0.0577(6) -0.0050(5) -0.0077(5) 0.0304(4) F
C41 0.031(1) 0.0239(8) 0.0280(8) -0.0031(8) -0.0001(7) 0.0068(6) C
C42 0.037(1) 0.033(1) 0.0359(9) 0.0001(9) 0.0055(8) 0.0104(7) C
C43 0.055(1) 0.046(1) 0.0260(8) -0.011(1) 0.0050(9) 0.0131(7) C
C44 0.048(1) 0.0384(9) 0.0346(8) -0.0121(9) -0.0105(9) 0.0212(6) C
C45 0.038(1) 0.0297(8) 0.0408(9) -0.0018(8) -0.0041(9) 0.0163(6) C
C46 0.041(1) 0.0289(9) 0.0278(8) 0.0020(8) 0.0025(8) 0.0104(6) C
F6 0.0531(8) 0.0579(7) 0.0496(6) 0.0188(6) 0.0217(6) 0.0181(5) F
F7 0.085(1) 0.0803(8) 0.0393(6) 0.0053(8) 0.0218(6) 0.0268(5) F
F8 0.0685(9) 0.0723(6) 0.0483(5) -0.0130(7) -0.0133(6) 0.0426(4) F
F9 0.0559(8) 0.0565(6) 0.0593(6) 0.0194(6) 0.0005(6) 0.0329(4) F
F10 0.0593(8) 0.0592(6) 0.0414(5) 0.0339(6) 0.0193(5) 0.0280(4) F
C47 0.030(1) 0.0277(8) 0.0322(7) 0.0029(7) -0.0018(7) 0.0158(6) C
C48 0.030(1) 0.0307(8) 0.0390(8) 0.0006(8) -0.0059(8) 0.0189(6) C
C49 0.028(1) 0.0429(9) 0.0466(8) 0.0007(8) -0.0017(8) 0.0299(6) C
C50 0.037(1) 0.053(1) 0.0346(8) 0.0123(9) 0.0086(8) 0.0278(6) C
C51 0.044(1) 0.0327(9) 0.0308(8) 0.0071(9) -0.0012(9) 0.0108(7) C
C52 0.037(1) 0.0292(8) 0.0338(8) 0.0014(8) 0.0030(8) 0.0152(6) C
F11 0.0379(7) 0.0351(5) 0.0505(6) -0.0080(5) -0.0048(5) 0.0153(4) F
F12 0.0387(7) 0.0596(6) 0.0723(6) -0.0033(6) 0.0091(6) 0.0406(4) F
F13 0.0532(8) 0.0726(7) 0.0439(5) 0.0153(6) 0.0176(5) 0.0335(4) F
F14 0.0651(9) 0.0449(7) 0.0358(6) 0.0063(7) 0.0077(6) 0.0043(5) F
F15 0.0541(8) 0.0258(5) 0.0515(6) -0.0046(5) 0.0161(6) 0.0074(4) F

loop_
_geom_bond_atom_site_label_1
_geom_bond_atom_site_label_2
_geom_bond_distance
_geom_bond_site_symmetry_1
_geom_bond_site_symmetry_2
_geom_bond_publ_flag
AL1 C1 1.926(3) . . ?
AL1 N1 1.975(2) . . ?
AL1 O1 1.729(2) . . ?
AL1 O2 1.846(1) . . ?
N1 C2 1.495(3) . . ?
N1 C3 1.497(3) . . ?
N1 C4 1.507(3) . . ?
C4 C5 1.505(3) . . ?
C5 C6 1.397(3) . . ?
C5 C10 1.390(3) . . ?
C6 C7 1.406(3) . . ?
C6 O1 1.362(2) . . ?
C7 C8 1.394(3) . . ?
C7 C11 1.491(3) . . ?
C8 C9 1.373(4) . . ?
C9 C10 1.385(3) . . ?
C11 C12 1.393(3) . . ?
C11 C16 1.398(3) . . ?
C12 C13 1.386(3) . . ?
C13 C14 1.389(4) . . ?
C14 C15 1.357(5) . . ?
C15 C16 1.380(4) . . ?
C17 N2 1.491(3) . . ?
N2 C18 1.494(3) . . ?
N2 AL2 2.020(2) . . ?
N2 C21 1.494(3) . . ?
AL2 C19 1.948(3) . . ?
AL2 C20 1.936(3) . . ?
AL2 O2 1.881(2) . . ?
O2 C23 1.427(2) . . ?
C21 C22 1.514(3) . . ?
C22 C23 1.399(3) . . ?
C22 C27 1.388(3) . . ?
C23 C24 1.383(3) . . ?
C24 C25 1.394(3) . . ?
C24 C28 1.492(3) . . ?
C25 C26 1.380(4) . . ?
C26 C27 1.366(4) . . ?
C28 C29 1.391(3) . . ?
C28 C33 1.391(3) . . ?
C29 C30 1.396(4) . . ?
C30 C31 1.377(4) . . ?
C31 C32 1.382(4) . . ?
C32 C33 1.386(3) . . ?
B C34 1.630(3) . . ?
B C35 1.656(3) . . ?
B C41 1.662(3) . . ?
B C47 1.670(3) . . ?
C35 C36 1.389(3) . . ?
C35 C40 1.392(3) . . ?
C36 C37 1.374(3) . . ?
C36 F1 1.364(3) . . ?
C37 C38 1.370(3) . . ?
C37 F2 1.348(3) . . ?
C38 C39 1.369(4) . . ?
C38 F3 1.346(3) . . ?
C39 C40 1.372(3) . . ?
C39 F4 1.346(3) . . ?
C40 F5 1.363(3) . . ?
C41 C42 1.392(3) . . ?
C41 C46 1.401(3) . . ?
C42 C43 1.380(3) . . ?
C42 F6 1.344(3) . . ?
C43 C44 1.383(4) . . ?
C43 F7 1.342(3) . . ?
C44 C45 1.367(3) . . ?
C44 F8 1.342(3) . . ?
C45 C46 1.380(3) . . ?
C45 F9 1.335(3) . . ?
C46 F10 1.350(2) . . ?
C47 C48 1.382(3) . . ?
C47 C52 1.392(3) . . ?
C48 C49 1.377(3) . . ?
C48 F11 1.357(2) . . ?
C49 C50 1.364(3) . . ?
C49 F12 1.347(2) . . ?
C50 C51 1.372(3) . . ?
C50 F13 1.350(2) . . ?
C51 C52 1.367(3) . . ?
C51 F14 1.361(3) . . ?
C52 F15 1.360(2) . . ?
